data_1576838
loop_
_publ_author_name
'Popoola, Precious I. A.'
'Allam, Thomas L.'
'Lilley, Rebecca J.'
'Manwani, Chandni'
'Keers, Olivia B.'
'Tan, Junyang'
'Yang, Kylie'
'Long, Yifan'
'Clark, Ewan R.'
'White, Lisa J.'
'Hilton, Kira L. F.'
'Rankin, Jennifer'
'Baker, Jennifer'
'Bennett, Charlotte'
'Wilson, Hollie B.'
'Morton, Evelyn R.'
'Keskk&#xfc;la, Alvaro'
'Martin, Bethany'
'O'Connor, Christopher'
'Sutton, J. Mark'
'Hind, Charlotte K.'
'Garrett, Michelle D.'
'Haynes, Cally J. E.'
'Hiscock, Jennifer R.'

_publ_section_title
;
 Amino acid appended supramolecular self-associating amphiphiles
 demonstrate dual activity against both MRSA and ovarian cancer.
;
_journal_issue 17
_journal_name_full 'Chemical science'
_journal_page_first 8567
_journal_page_last 8579
_journal_paper_doi 10.1039/d5sc03376d
_journal_volume 17
_journal_year 2026
_chemical_formula_moiety 'C21 H23 F3 N2 O3'
_chemical_formula_sum 'C21 H23 F3 N2 O3'
_chemical_formula_weight 408.41
_space_group_crystal_system orthorhombic
_space_group_IT_number 19
_space_group_name_Hall 'P 2ac 2ab'
_space_group_name_H-M_alt 'P 21 21 21'
_atom_sites_solution_hydrogens geom
_atom_sites_solution_primary dual
_audit_creation_date 2022-03-17
_audit_creation_method
;
Olex2 1.5
(compiled 2021.12.09 svn.r5202d8cf for OlexSys, GUI svn.r6439)
;
_audit_update_record
;
2022-09-07 deposited with the CCDC.	2026-01-21 downloaded from the CCDC.
;
_cell_angle_alpha 90
_cell_angle_beta 90
_cell_angle_gamma 90
_cell_formula_units_Z 4
_cell_length_a 5.7353(4)
_cell_length_b 18.3597(18)
_cell_length_c 19.4042(15)
_cell_measurement_reflns_used 3348
_cell_measurement_temperature 99.98(10)
_cell_measurement_theta_max 71.2340
_cell_measurement_theta_min 4.8090
_cell_volume 2043.2(3)
_computing_cell_refinement 'CrysAlisPro 1.171.40.53 (Rigaku OD, 2019)'
_computing_data_collection 'CrysAlisPro 1.171.40.53 (Rigaku OD, 2019)'
_computing_data_reduction 'CrysAlisPro 1.171.40.53 (Rigaku OD, 2019)'
_computing_molecular_graphics 'Olex2 1.5 (Dolomanov et al., 2009)'
_computing_publication_material 'Olex2 1.5 (Dolomanov et al., 2009)'
_computing_structure_refinement 'SHELXL 2014/7 (Sheldrick, 2015)'
_computing_structure_solution 'SHELXT 2014/5 (Sheldrick, 2014)'
_diffrn_ambient_environment N~2~
_diffrn_ambient_temperature 99.98(10)
_diffrn_detector 'CCD plate'
_diffrn_detector_area_resol_mean 5.2887
_diffrn_detector_type AtlasS2
_diffrn_measured_fraction_theta_full 1.000
_diffrn_measured_fraction_theta_max 0.981
_diffrn_measurement_details
;
List of Runs (angles in degrees, time in seconds):

  # Type    Start    End  Width  t~exp~   \w     \q     \k     \f   Frames
#--------------------------------------------------------------------------
  1  \w   -114.00 -19.00   1.00    7.50    --  -42.16 -38.00 -60.00   95
  2  \w    -36.00  -8.00   1.00    7.50    --  -42.16 125.00   0.00   28
  3  \w   -115.00 -25.00   1.00    7.50    --  -42.16 -38.00-150.00   90
  4  \w     68.00 103.00   1.00    7.50    --   42.16-143.00 -89.00   35
  5  \w     24.00  65.00   1.00    7.50    --   42.16-125.00 120.00   41
  6  \w      1.00  43.00   1.00    7.50    --   42.16 -99.00-180.00   42
  7  \w    110.00 172.00   1.00   20.00    --  103.72 125.00 120.00   62
  8  \w     54.00 112.00   1.00   20.00    --  103.72 -30.00 -30.00   58
  9  \w     35.00 106.00   1.00   20.00    --  103.72 -94.00 -90.00   71
 10  \w     33.00 108.00   1.00   20.00    --  103.72 -94.00  60.00   75
 11  \w    101.00 178.00   1.00   20.00    --  103.72  30.00-180.00   77
 12  \w     70.00 102.00   1.00   20.00    --  103.72-125.00-150.00   32
 13  \w     36.00 122.00   1.00   20.00    --  103.72 -45.00  60.00   86
 14  \w     60.00 176.00   1.00   20.00    --  103.72  15.00 -60.00  116
 15  \w     67.00 130.00   1.00   20.00    --  103.72 -45.00-150.00   63
 16  \w     33.00 122.00   1.00   20.00    --  103.72-143.00 -89.00   89
;
_diffrn_measurement_device 'four-circle diffractometer'
_diffrn_measurement_device_type 'SuperNova, Dual, Cu at home/near, AtlasS2'
_diffrn_measurement_method '\w scans'
_diffrn_orient_matrix_type 'CrysAlisPro convention (1999,Acta A55,543-557)'
_diffrn_orient_matrix_UB_11 -0.0477859000
_diffrn_orient_matrix_UB_12 0.0728346000
_diffrn_orient_matrix_UB_13 0.0368622000
_diffrn_orient_matrix_UB_21 -0.0417076000
_diffrn_orient_matrix_UB_22 0.0371202000
_diffrn_orient_matrix_UB_23 -0.0701808000
_diffrn_orient_matrix_UB_31 -0.2607192000
_diffrn_orient_matrix_UB_32 -0.0193639000
_diffrn_orient_matrix_UB_33 0.0043396000
_diffrn_radiation_monochromator mirror
_diffrn_radiation_probe x-ray
_diffrn_radiation_type 'Cu K\a'
_diffrn_radiation_wavelength 1.54184
_diffrn_reflns_av_R_equivalents 0.0790
_diffrn_reflns_av_unetI/netI 0.0731
_diffrn_reflns_Laue_measured_fraction_full 1.000
_diffrn_reflns_Laue_measured_fraction_max 0.981
_diffrn_reflns_limit_h_max 4
_diffrn_reflns_limit_h_min -6
_diffrn_reflns_limit_k_max 22
_diffrn_reflns_limit_k_min -22
_diffrn_reflns_limit_l_max 22
_diffrn_reflns_limit_l_min -23
_diffrn_reflns_number 13037
_diffrn_reflns_point_group_measured_fraction_full 0.999
_diffrn_reflns_point_group_measured_fraction_max 0.974
_diffrn_reflns_theta_full 67.684
_diffrn_reflns_theta_max 72.417
_diffrn_reflns_theta_min 4.557
_diffrn_source 'micro-focus sealed X-ray tube'
_diffrn_source_type 'SuperNova (Cu) X-ray Source'
_exptl_absorpt_coefficient_mu 0.911
_exptl_absorpt_correction_T_max 1.000
_exptl_absorpt_correction_T_min 0.033
_exptl_absorpt_correction_type gaussian
_exptl_absorpt_process_details
;
CrysAlisPro 1.171.40.53 (Rigaku Oxford Diffraction, 2019)
Numerical absorption correction based on gaussian integration over
			a multifaceted crystal model
Empirical absorption correction using spherical harmonics,
 implemented in SCALE3 ABSPACK scaling algorithm.
;
_exptl_crystal_colour 'clear light colourless'
_exptl_crystal_colour_lustre clear
_exptl_crystal_colour_modifier light
_exptl_crystal_colour_primary colourless
_exptl_crystal_density_diffrn 1.328
_exptl_crystal_description needle
_exptl_crystal_F_000 856
_exptl_crystal_size_max 0.779
_exptl_crystal_size_mid 0.047
_exptl_crystal_size_min 0.022
_refine_diff_density_max 0.305
_refine_diff_density_min -0.309
_refine_diff_density_rms 0.062
_refine_ls_abs_structure_details
;
 Flack x determined using 905 quotients [(I+)-(I-)]/[(I+)+(I-)]
 (Parsons, Flack and Wagner, Acta Cryst. B69 (2013) 249-259).
;
_refine_ls_abs_structure_Flack 0.0(4)
_refine_ls_extinction_method none
_refine_ls_goodness_of_fit_ref 1.075
_refine_ls_hydrogen_treatment constr
_refine_ls_matrix_type full
_refine_ls_number_parameters 265
_refine_ls_number_reflns 3930
_refine_ls_number_restraints 0
_refine_ls_restrained_S_all 1.075
_refine_ls_R_factor_all 0.0937
_refine_ls_R_factor_gt 0.0717
_refine_ls_shift/su_max 0.000
_refine_ls_shift/su_mean 0.000
_refine_ls_structure_factor_coef Fsqd
_refine_ls_weighting_details 'w=1/[\s^2^(Fo^2^)+(0.0832P)^2^+0.8093P] where P=(Fo^2^+2Fc^2^)/3'
_refine_ls_weighting_scheme calc
_refine_ls_wR_factor_gt 0.1733
_refine_ls_wR_factor_ref 0.1927
_reflns_Friedel_coverage 0.707
_reflns_Friedel_fraction_full 0.999
_reflns_Friedel_fraction_max 0.965
_reflns_number_gt 2932
_reflns_number_total 3930
_reflns_threshold_expression 'I > 2\s(I)'
_cod_data_source_file d5sc03376d2.cif
_cod_data_source_block jrh20220102_res
_cod_depositor_comments 'Adding full bibliography for 1576838--1576842.cif.'
_cod_database_code 1576838
_shelx_shelxl_version_number 2014/7
_chemical_oxdiff_formula C20H20N2O2SF3
_chemical_oxdiff_usercomment '100 K 56p'
_shelx_space_group_comment
;
The symmetry employed for this shelxl refinement is uniquely defined
by the following loop, which should always be used as a source of
symmetry information in preference to the above space-group names.
They are only intended as comments.
;
_olex2_refinement_description
;
1. Fixed Uiso
 At 1.2 times of:
  All C(H) groups, All C(H,H) groups, All N(H) groups
 At 1.5 times of:
  All C(H,H,H) groups
2.a Ternary CH refined with riding coordinates:
 C9(H9)
2.b Secondary CH2 refined with riding coordinates:
 C10(H10A,H10B)
2.c Aromatic/amide H refined with riding coordinates:
 N2(H2), N1(H1), C7(H7), C4(H4), C6(H6), C3(H3), C12(H12), C16(H16), C13(H13),
 C15(H15), C14(H14)
2.d Idealised Me refined as rotating group:
 C19(H19A,H19B,H19C), C20(H20A,H20B,H20C), C21(H21A,H21B,H21C)
;
_olex2_submission_special_instructions 'No special instructions were received'
_oxdiff_exptl_absorpt_empirical_details
;
Empirical correction (ABSPACK) includes:
- Absorption correction using spherical harmonics
- Frame scaling
;
_oxdiff_exptl_absorpt_empirical_full_max 2.387
_oxdiff_exptl_absorpt_empirical_full_min 0.445

loop_
_space_group_symop_operation_xyz
'x, y, z'
'-x+1/2, -y, z+1/2'
'-x, y+1/2, -z+1/2'
'x+1/2, -y+1/2, -z'

loop_
_atom_site_label
_atom_site_type_symbol
_atom_site_fract_x
_atom_site_fract_y
_atom_site_fract_z
_atom_site_U_iso_or_equiv
_atom_site_adp_type
_atom_site_occupancy
_atom_site_site_symmetry_order
_atom_site_calc_flag
_atom_site_refinement_flags_posn
_atom_site_refinement_flags_adp
_atom_site_refinement_flags_occupancy
_atom_site_disorder_assembly
_atom_site_disorder_group
F2 F 0.5941(7) 0.0726(2) -0.01981(19) 0.0564(10) Uani 1 1 d . . . . .
F3 F 0.9586(7) 0.0744(2) 0.0028(2) 0.0597(11) Uani 1 1 d . . . . .
F1 F 0.8103(7) 0.1579(2) -0.06059(18) 0.0548(10) Uani 1 1 d . . . . .
O3 O 0.2287(7) 0.4607(2) 0.2744(2) 0.0390(9) Uani 1 1 d . . . . .
O1 O 0.2432(8) 0.2861(2) 0.25444(19) 0.0440(10) Uani 1 1 d . . . . .
O2 O -0.0935(7) 0.4204(3) 0.3268(2) 0.0546(12) Uani 1 1 d . . . . .
N2 N 0.4750(9) 0.3464(3) 0.3300(2) 0.0375(10) Uani 1 1 d . . . . .
H2 H 0.6138 0.3546 0.3448 0.045 Uiso 1 1 calc R U . . .
N1 N 0.6384(9) 0.2861(3) 0.2386(2) 0.0397(11) Uani 1 1 d . . . . .
H1 H 0.7669 0.3013 0.2564 0.048 Uiso 1 1 calc R U . . .
C11 C 0.4620(9) 0.3856(3) 0.4844(3) 0.0350(12) Uani 1 1 d . . . . .
C8 C 0.4380(11) 0.3048(3) 0.2724(3) 0.0377(13) Uani 1 1 d . . . . .
C17 C 0.1138(10) 0.4203(3) 0.3192(3) 0.0398(13) Uani 1 1 d . . . . .
C2 C 0.7262(11) 0.1617(3) 0.0585(3) 0.0392(13) Uani 1 1 d . . . . .
C7 C 0.8939(11) 0.2113(3) 0.0795(3) 0.0414(13) Uani 1 1 d . . . . .
H7 H 1.0297 0.2168 0.0539 0.050 Uiso 1 1 calc R U . . .
C9 C 0.2739(10) 0.3762(3) 0.3650(3) 0.0374(12) Uani 1 1 d . . . . .
H9 H 0.1839 0.3355 0.3841 0.045 Uiso 1 1 calc R U . . .
C5 C 0.6569(10) 0.2443(3) 0.1776(3) 0.0381(12) Uani 1 1 d . . . . .
C4 C 0.4885(11) 0.1958(3) 0.1562(3) 0.0413(13) Uani 1 1 d . . . . .
H4 H 0.3514 0.1906 0.1813 0.050 Uiso 1 1 calc R U . . .
C1 C 0.7691(12) 0.1165(3) -0.0040(3) 0.0438(14) Uani 1 1 d . . . . .
C6 C 0.8618(11) 0.2526(3) 0.1383(3) 0.0417(14) Uani 1 1 d . . . . .
H6 H 0.9752 0.2858 0.1519 0.050 Uiso 1 1 calc R U . . .
C18 C 0.1036(10) 0.5107(3) 0.2268(3) 0.0405(14) Uani 1 1 d . . . . .
C10 C 0.3497(10) 0.4251(3) 0.4246(3) 0.0377(12) Uani 1 1 d . . . . .
H10A H 0.4590 0.4609 0.4071 0.045 Uiso 1 1 calc R U . . .
H10B H 0.2142 0.4511 0.4415 0.045 Uiso 1 1 calc R U . . .
C3 C 0.5237(11) 0.1543(3) 0.0968(3) 0.0425(14) Uani 1 1 d . . . . .
H3 H 0.4100 0.1213 0.0828 0.051 Uiso 1 1 calc R U . . .
C12 C 0.3435(12) 0.3297(3) 0.5179(3) 0.0435(14) Uani 1 1 d . . . . .
H12 H 0.2004 0.3141 0.5009 0.052 Uiso 1 1 calc R U . . .
C16 C 0.6771(11) 0.4073(4) 0.5091(3) 0.0475(15) Uani 1 1 d . . . . .
H16 H 0.7587 0.4442 0.4869 0.057 Uiso 1 1 calc R U . . .
C19 C -0.0646(12) 0.4674(4) 0.1821(3) 0.0470(15) Uani 1 1 d . . . . .
H19A H 0.0147 0.4261 0.1628 0.070 Uiso 1 1 calc R U . . .
H19B H -0.1214 0.4978 0.1455 0.070 Uiso 1 1 calc R U . . .
H19C H -0.1933 0.4510 0.2096 0.070 Uiso 1 1 calc R U . . .
C20 C -0.0204(12) 0.5692(4) 0.2686(3) 0.0500(16) Uani 1 1 d . . . . .
H20A H -0.1477 0.5477 0.2934 0.075 Uiso 1 1 calc R U . . .
H20B H -0.0790 0.6061 0.2381 0.075 Uiso 1 1 calc R U . . .
H20C H 0.0873 0.5907 0.3005 0.075 Uiso 1 1 calc R U . . .
C13 C 0.4361(14) 0.2966(4) 0.5767(3) 0.0569(19) Uani 1 1 d . . . . .
H13 H 0.3545 0.2599 0.5993 0.068 Uiso 1 1 calc R U . . .
C15 C 0.7724(13) 0.3737(4) 0.5675(4) 0.063(2) Uani 1 1 d . . . . .
H15 H 0.9177 0.3882 0.5837 0.075 Uiso 1 1 calc R U . . .
C21 C 0.2966(12) 0.5419(4) 0.1846(4) 0.061(2) Uani 1 1 d . . . . .
H21A H 0.4028 0.5676 0.2140 0.091 Uiso 1 1 calc R U . . .
H21B H 0.2332 0.5748 0.1511 0.091 Uiso 1 1 calc R U . . .
H21C H 0.3780 0.5033 0.1615 0.091 Uiso 1 1 calc R U . . .
C14 C 0.6523(16) 0.3194(4) 0.6008(4) 0.067(2) Uani 1 1 d . . . . .
H14 H 0.7160 0.2978 0.6398 0.080 Uiso 1 1 calc R U . . .

loop_
_atom_site_aniso_label
_atom_site_aniso_U_11
_atom_site_aniso_U_22
_atom_site_aniso_U_33
_atom_site_aniso_U_23
_atom_site_aniso_U_13
_atom_site_aniso_U_12
F2 0.065(2) 0.056(2) 0.048(2) -0.0125(17) -0.0052(18) -0.0155(19)
F3 0.066(3) 0.057(2) 0.057(2) -0.0081(19) -0.0071(19) 0.020(2)
F1 0.077(3) 0.049(2) 0.0381(18) 0.0015(16) 0.0054(17) 0.0009(19)
O3 0.033(2) 0.046(2) 0.038(2) 0.0118(17) 0.0002(17) -0.0020(18)
O1 0.046(2) 0.052(2) 0.0342(19) -0.0044(18) -0.0036(18) -0.015(2)
O2 0.032(2) 0.086(3) 0.045(2) 0.018(2) -0.0002(18) -0.012(2)
N2 0.041(3) 0.041(2) 0.031(2) -0.0015(19) -0.0054(19) -0.009(2)
N1 0.040(3) 0.044(3) 0.035(2) -0.005(2) -0.0079(19) -0.010(2)
C11 0.033(3) 0.039(3) 0.033(3) -0.004(2) -0.001(2) 0.006(2)
C8 0.045(3) 0.037(3) 0.031(2) 0.005(2) -0.007(2) -0.009(3)
C17 0.037(3) 0.050(3) 0.032(3) 0.003(2) -0.002(2) -0.012(3)
C2 0.042(3) 0.039(3) 0.036(3) 0.003(2) -0.008(2) 0.004(3)
C7 0.039(3) 0.043(3) 0.042(3) 0.003(3) 0.001(3) -0.001(3)
C9 0.037(3) 0.041(3) 0.034(3) 0.005(2) -0.009(2) -0.006(3)
C5 0.042(3) 0.039(3) 0.033(3) -0.002(2) -0.003(2) -0.003(2)
C4 0.042(3) 0.042(3) 0.040(3) 0.000(2) 0.000(2) -0.003(3)
C1 0.053(4) 0.038(3) 0.041(3) 0.003(3) -0.002(3) 0.003(3)
C6 0.039(3) 0.043(3) 0.043(3) 0.001(3) -0.011(3) -0.008(3)
C18 0.037(3) 0.048(3) 0.036(3) 0.012(3) 0.001(2) 0.005(3)
C10 0.038(3) 0.039(3) 0.036(3) 0.001(2) -0.005(2) -0.005(3)
C3 0.043(3) 0.037(3) 0.048(3) -0.002(3) -0.009(3) -0.005(3)
C12 0.055(4) 0.043(3) 0.032(3) -0.003(2) 0.000(3) 0.009(3)
C16 0.039(3) 0.052(3) 0.051(3) -0.015(3) -0.006(3) 0.005(3)
C19 0.057(4) 0.050(3) 0.034(3) 0.000(3) -0.009(3) 0.009(3)
C20 0.053(4) 0.050(4) 0.046(3) -0.003(3) -0.007(3) 0.007(3)
C13 0.090(5) 0.048(4) 0.033(3) 0.001(3) 0.001(3) 0.023(4)
C15 0.052(4) 0.075(5) 0.062(4) -0.032(4) -0.030(3) 0.032(4)
C21 0.051(4) 0.066(4) 0.065(4) 0.039(4) 0.011(3) 0.011(3)
C14 0.103(7) 0.055(4) 0.043(4) -0.009(3) -0.024(4) 0.037(4)

loop_
_atom_type_symbol
_atom_type_description
_atom_type_scat_dispersion_real
_atom_type_scat_dispersion_imag
_atom_type_scat_source
C C 0.0181 0.0091 'International Tables Vol C Tables 4.2.6.8 and 6.1.1.4'
H H 0.0000 0.0000 'International Tables Vol C Tables 4.2.6.8 and 6.1.1.4'
F F 0.0727 0.0534 'International Tables Vol C Tables 4.2.6.8 and 6.1.1.4'
N N 0.0311 0.0180 'International Tables Vol C Tables 4.2.6.8 and 6.1.1.4'
O O 0.0492 0.0322 'International Tables Vol C Tables 4.2.6.8 and 6.1.1.4'

loop_
_exptl_crystal_face_index_h
_exptl_crystal_face_index_k
_exptl_crystal_face_index_l
_exptl_crystal_face_perp_dist
4 1 1 0.3844
-4 -1 -1 0.3844
0 -4 5 0.0112
0 4 -5 0.0112
0 5 4 0.0237
0 -5 -4 0.0237

loop_
_geom_angle_atom_site_label_1
_geom_angle_atom_site_label_2
_geom_angle_atom_site_label_3
_geom_angle
_geom_angle_site_symmetry_1
_geom_angle_site_symmetry_3
_geom_angle_publ_flag
C17 O3 C18 121.0(4) . . ?
C8 N2 H2 121.0 . . ?
C8 N2 C9 118.1(5) . . ?
C9 N2 H2 121.0 . . ?
C8 N1 H1 116.5 . . ?
C8 N1 C5 126.9(5) . . ?
C5 N1 H1 116.5 . . ?
C12 C11 C10 120.3(5) . . ?
C16 C11 C10 120.5(6) . . ?
C16 C11 C12 119.1(6) . . ?
O1 C8 N2 122.1(6) . . ?
O1 C8 N1 124.2(5) . . ?
N1 C8 N2 113.7(5) . . ?
O3 C17 C9 112.7(5) . . ?
O2 C17 O3 125.2(6) . . ?
O2 C17 C9 122.0(5) . . ?
C7 C2 C1 119.4(6) . . ?
C7 C2 C3 119.2(5) . . ?
C3 C2 C1 121.4(5) . . ?
C2 C7 H7 119.6 . . ?
C6 C7 C2 120.8(6) . . ?
C6 C7 H7 119.6 . . ?
N2 C9 C17 114.2(5) . . ?
N2 C9 H9 108.1 . . ?
N2 C9 C10 110.5(4) . . ?
C17 C9 H9 108.1 . . ?
C17 C9 C10 107.6(5) . . ?
C10 C9 H9 108.1 . . ?
C4 C5 N1 123.3(5) . . ?
C4 C5 C6 119.5(5) . . ?
C6 C5 N1 117.2(5) . . ?
C5 C4 H4 120.0 . . ?
C5 C4 C3 120.0(6) . . ?
C3 C4 H4 120.0 . . ?
F2 C1 F3 106.6(5) . . ?
F2 C1 F1 106.6(5) . . ?
F2 C1 C2 113.8(5) . . ?
F3 C1 F1 105.2(5) . . ?
F3 C1 C2 112.0(5) . . ?
F1 C1 C2 112.1(5) . . ?
C7 C6 C5 119.9(5) . . ?
C7 C6 H6 120.1 . . ?
C5 C6 H6 120.1 . . ?
O3 C18 C19 109.8(5) . . ?
O3 C18 C20 109.3(5) . . ?
O3 C18 C21 102.7(4) . . ?
C19 C18 C20 112.1(5) . . ?
C21 C18 C19 111.0(6) . . ?
C21 C18 C20 111.6(6) . . ?
C11 C10 C9 114.9(5) . . ?
C11 C10 H10A 108.6 . . ?
C11 C10 H10B 108.6 . . ?
C9 C10 H10A 108.6 . . ?
C9 C10 H10B 108.6 . . ?
H10A C10 H10B 107.5 . . ?
C2 C3 C4 120.7(6) . . ?
C2 C3 H3 119.6 . . ?
C4 C3 H3 119.6 . . ?
C11 C12 H12 119.5 . . ?
C11 C12 C13 121.1(7) . . ?
C13 C12 H12 119.5 . . ?
C11 C16 H16 119.9 . . ?
C11 C16 C15 120.1(7) . . ?
C15 C16 H16 119.9 . . ?
C18 C19 H19A 109.5 . . ?
C18 C19 H19B 109.5 . . ?
C18 C19 H19C 109.5 . . ?
H19A C19 H19B 109.5 . . ?
H19A C19 H19C 109.5 . . ?
H19B C19 H19C 109.5 . . ?
C18 C20 H20A 109.5 . . ?
C18 C20 H20B 109.5 . . ?
C18 C20 H20C 109.5 . . ?
H20A C20 H20B 109.5 . . ?
H20A C20 H20C 109.5 . . ?
H20B C20 H20C 109.5 . . ?
C12 C13 H13 120.5 . . ?
C14 C13 C12 118.9(7) . . ?
C14 C13 H13 120.5 . . ?
C16 C15 H15 119.8 . . ?
C14 C15 C16 120.3(7) . . ?
C14 C15 H15 119.8 . . ?
C18 C21 H21A 109.5 . . ?
C18 C21 H21B 109.5 . . ?
C18 C21 H21C 109.5 . . ?
H21A C21 H21B 109.5 . . ?
H21A C21 H21C 109.5 . . ?
H21B C21 H21C 109.5 . . ?
C13 C14 H14 119.8 . . ?
C15 C14 C13 120.5(7) . . ?
C15 C14 H14 119.8 . . ?

loop_
_geom_bond_atom_site_label_1
_geom_bond_atom_site_label_2
_geom_bond_distance
_geom_bond_site_symmetry_2
_geom_bond_publ_flag
F2 C1 1.324(7) . ?
F3 C1 1.341(7) . ?
F1 C1 1.355(7) . ?
O3 C17 1.320(7) . ?
O3 C18 1.486(7) . ?
O1 C8 1.220(7) . ?
O2 C17 1.198(8) . ?
N2 H2 0.8600 . ?
N2 C8 1.370(7) . ?
N2 C9 1.446(8) . ?
N1 H1 0.8600 . ?
N1 C8 1.367(8) . ?
N1 C5 1.415(7) . ?
C11 C10 1.512(8) . ?
C11 C12 1.392(8) . ?
C11 C16 1.382(8) . ?
C17 C9 1.513(8) . ?
C2 C7 1.386(8) . ?
C2 C1 1.490(8) . ?
C2 C3 1.386(9) . ?
C7 H7 0.9300 . ?
C7 C6 1.382(9) . ?
C9 H9 0.9800 . ?
C9 C10 1.527(8) . ?
C5 C4 1.378(8) . ?
C5 C6 1.409(9) . ?
C4 H4 0.9300 . ?
C4 C3 1.395(8) . ?
C6 H6 0.9300 . ?
C18 C19 1.522(9) . ?
C18 C20 1.522(9) . ?
C18 C21 1.491(8) . ?
C10 H10A 0.9700 . ?
C10 H10B 0.9700 . ?
C3 H3 0.9300 . ?
C12 H12 0.9300 . ?
C12 C13 1.397(9) . ?
C16 H16 0.9300 . ?
C16 C15 1.401(10) . ?
C19 H19A 0.9600 . ?
C19 H19B 0.9600 . ?
C19 H19C 0.9600 . ?
C20 H20A 0.9600 . ?
C20 H20B 0.9600 . ?
C20 H20C 0.9600 . ?
C13 H13 0.9300 . ?
C13 C14 1.390(12) . ?
C15 H15 0.9300 . ?
C15 C14 1.373(12) . ?
C21 H21A 0.9600 . ?
C21 H21B 0.9600 . ?
C21 H21C 0.9600 . ?
C14 H14 0.9300 . ?

loop_
_geom_torsion_atom_site_label_1
_geom_torsion_atom_site_label_2
_geom_torsion_atom_site_label_3
_geom_torsion_atom_site_label_4
_geom_torsion
_geom_torsion_site_symmetry_1
_geom_torsion_site_symmetry_2
_geom_torsion_site_symmetry_3
_geom_torsion_site_symmetry_4
_geom_torsion_publ_flag
O3 C17 C9 N2 -39.1(7) . . . . ?
O3 C17 C9 C10 84.1(6) . . . . ?
O2 C17 C9 N2 144.9(6) . . . . ?
O2 C17 C9 C10 -91.9(7) . . . . ?
N2 C9 C10 C11 -68.8(6) . . . . ?
N1 C5 C4 C3 -177.3(5) . . . . ?
N1 C5 C6 C7 177.6(5) . . . . ?
C11 C12 C13 C14 -1.2(9) . . . . ?
C11 C16 C15 C14 -0.5(9) . . . . ?
C8 N2 C9 C17 -54.5(7) . . . . ?
C8 N2 C9 C10 -176.1(4) . . . . ?
C8 N1 C5 C4 -23.5(9) . . . . ?
C8 N1 C5 C6 157.9(6) . . . . ?
C17 O3 C18 C19 -59.5(7) . . . . ?
C17 O3 C18 C20 63.8(7) . . . . ?
C17 O3 C18 C21 -177.6(5) . . . . ?
C17 C9 C10 C11 165.9(5) . . . . ?
C2 C7 C6 C5 0.2(9) . . . . ?
C7 C2 C1 F2 -178.5(5) . . . . ?
C7 C2 C1 F3 60.5(7) . . . . ?
C7 C2 C1 F1 -57.4(7) . . . . ?
C7 C2 C3 C4 -0.3(9) . . . . ?
C9 N2 C8 O1 -7.8(8) . . . . ?
C9 N2 C8 N1 173.0(5) . . . . ?
C5 N1 C8 O1 1.6(9) . . . . ?
C5 N1 C8 N2 -179.3(5) . . . . ?
C5 C4 C3 C2 -0.5(9) . . . . ?
C4 C5 C6 C7 -1.1(9) . . . . ?
C1 C2 C7 C6 -178.3(5) . . . . ?
C1 C2 C3 C4 178.4(5) . . . . ?
C6 C5 C4 C3 1.2(9) . . . . ?
C18 O3 C17 O2 -1.3(9) . . . . ?
C18 O3 C17 C9 -177.2(5) . . . . ?
C10 C11 C12 C13 -174.7(5) . . . . ?
C10 C11 C16 C15 175.6(6) . . . . ?
C3 C2 C7 C6 0.5(9) . . . . ?
C3 C2 C1 F2 2.8(8) . . . . ?
C3 C2 C1 F3 -118.2(6) . . . . ?
C3 C2 C1 F1 123.8(6) . . . . ?
C12 C11 C10 C9 -56.7(7) . . . . ?
C12 C11 C16 C15 -0.6(8) . . . . ?
C12 C13 C14 C15 0.1(10) . . . . ?
C16 C11 C10 C9 127.2(6) . . . . ?
C16 C11 C12 C13 1.5(9) . . . . ?
C16 C15 C14 C13 0.7(10) . . . . ?

loop_
_exptl_oxdiff_crystal_face_indexfrac_h
_exptl_oxdiff_crystal_face_indexfrac_k
_exptl_oxdiff_crystal_face_indexfrac_l
_exptl_oxdiff_crystal_face_x
_exptl_oxdiff_crystal_face_y
_exptl_oxdiff_crystal_face_z
3.9907 0.9823 1.0020 -0.0822 -0.2003 -1.0551
-3.9907 -0.9823 -1.0020 0.0822 0.2003 1.0551
-0.0035 -4.0085 5.0012 -0.1074 -0.4996 0.1002
0.0035 4.0085 -5.0012 0.1074 0.4996 -0.1002
0.0022 5.0047 3.9998 0.5119 -0.0950 -0.0801
-0.0022 -5.0047 -3.9998 -0.5119 0.0950 0.0801
